data_4021325
loop_
_publ_author_name
'Jason W. J. Kennedy'
'Dennis G. Hall'

_publ_section_title
;
 Lewis Acid Catalyzed Allylboration: Discovery, Optimization, and
 Application to the Formation of Stereogenic Quaternary Carbon Centers
;
_journal_name_full 'Journal of Organic Chemistry'
_journal_page_first 4412
_journal_page_last 4428
_journal_paper_doi 10.1021/jo049773m
_journal_volume 69
_journal_year 2004
_chemical_formula_sum 'C17 H24 O3'
_chemical_formula_weight 276.36
_space_group_IT_number 61
_symmetry_cell_setting orthorhombic
_symmetry_space_group_name_Hall '-P 2ac 2ab'
_symmetry_space_group_name_H-M 'P b c a'
_cell_angle_alpha 90.00
_cell_angle_beta 90.00
_cell_angle_gamma 90.00
_cell_formula_units_Z 8
_cell_length_a 12.3717(11)
_cell_length_b 7.7720(7)
_cell_length_c 32.821(3)
_cell_measurement_temperature 193(2)
_cell_volume 3155.8(5)
_diffrn_ambient_temperature 193(2)
_exptl_crystal_density_diffrn 1.163
_cod_depositor_comments
;
The following automatic conversions were performed:
'_symmetry_cell_setting' value 'Orthorhombic' changed to 'orthorhombic'
according to '/home/saulius/struct/CIF-dictionaries/cif_core.dic'
dictionary named 'cif_core.dic' version 2.4.1 from 2010-06-29.

Automatic conversion script
Id: cif_fix_enum 1527 2010-12-29 10:47:43Z saulius 
;
_cod_database_code 4021325

loop_
_symmetry_equiv_pos_as_xyz
'x, y, z'
'-x+1/2, -y, z+1/2'
'-x, y+1/2, -z+1/2'
'x+1/2, -y+1/2, -z'
'-x, -y, -z'
'x-1/2, y, -z-1/2'
'x, -y-1/2, z-1/2'
'-x-1/2, y-1/2, z'

loop_
_atom_site_label
_atom_site_type_symbol
_atom_site_fract_x
_atom_site_fract_y
_atom_site_fract_z
_atom_site_U_iso_or_equiv
_atom_site_adp_type
_atom_site_occupancy
_atom_site_symmetry_multiplicity
_atom_site_calc_flag
_atom_site_refinement_flags
_atom_site_disorder_assembly
_atom_site_disorder_group
O1 O 0.23473(12) 0.3421(2) 0.41042(5) 0.0357(4) Uani 1 1 d . . .
O2 O 0.30561(14) 0.2589(2) 0.46950(6) 0.0466(5) Uani 1 1 d . . .
O3 O 0.12786(15) 0.2198(2) 0.22618(5) 0.0497(5) Uani 1 1 d . . .
C1 C 0.22729(19) 0.3035(3) 0.45060(8) 0.0323(6) Uani 1 1 d . . .
C2 C 0.11298(18) 0.3248(3) 0.46430(7) 0.0306(6) Uani 1 1 d . . .
H2 H 0.1042 0.4477 0.4726 0.037 Uiso 1 1 calc R . .
C3 C 0.04731(18) 0.3000(3) 0.42445(7) 0.0272(5) Uani 1 1 d . . .
C4 C 0.12831(18) 0.3850(3) 0.39434(7) 0.0297(6) Uani 1 1 d . . .
H4 H 0.1191 0.5126 0.3963 0.036 Uiso 1 1 calc R . .
C5 C 0.0865(2) 0.2155(3) 0.50145(8) 0.0391(6) Uani 1 1 d . . .
H5A H 0.0096 0.2267 0.5079 0.047 Uiso 1 1 calc R . .
H5B H 0.1298 0.2546 0.5247 0.047 Uiso 1 1 calc R . .
H5C H 0.1033 0.0947 0.4956 0.047 Uiso 1 1 calc R . .
C6 C -0.05842(19) 0.4008(3) 0.42562(8) 0.0412(7) Uani 1 1 d . . .
H6A H -0.1089 0.3447 0.4444 0.049 Uiso 1 1 calc R . .
H6B H -0.0901 0.4041 0.3983 0.049 Uiso 1 1 calc R . .
H6C H -0.0442 0.5185 0.4349 0.049 Uiso 1 1 calc R . .
C7 C 0.03096(18) 0.1075(3) 0.41599(7) 0.0303(6) Uani 1 1 d . . .
H7A H 0.0040 0.0542 0.4414 0.036 Uiso 1 1 calc R . .
H7B H 0.1030 0.0571 0.4105 0.036 Uiso 1 1 calc R . .
C8 C -0.0451(2) 0.0508(3) 0.38116(8) 0.0395(7) Uani 1 1 d . . .
H8 H -0.0428 0.1396 0.3591 0.047 Uiso 1 1 calc R . .
C9 C -0.1618(2) 0.0309(4) 0.39557(10) 0.0601(9) Uani 1 1 d . . .
H9A H -0.2065 -0.0117 0.3731 0.072 Uiso 1 1 calc R . .
H9B H -0.1894 0.1427 0.4047 0.072 Uiso 1 1 calc R . .
H9C H -0.1646 -0.0511 0.4182 0.072 Uiso 1 1 calc R . .
C10 C -0.0053(3) -0.1192(4) 0.36384(10) 0.0641(10) Uani 1 1 d . . .
H10A H -0.0519 -0.1540 0.3411 0.077 Uiso 1 1 calc R . .
H10B H -0.0075 -0.2075 0.3851 0.077 Uiso 1 1 calc R . .
H10C H 0.0690 -0.1058 0.3541 0.077 Uiso 1 1 calc R . .
C11 C 0.12725(17) 0.3367(3) 0.34992(8) 0.0287(5) Uani 1 1 d . . .
C12 C 0.06433(18) 0.4256(3) 0.32196(8) 0.0331(6) Uani 1 1 d . . .
H12 H 0.0202 0.5180 0.3310 0.040 Uiso 1 1 calc R . .
C13 C 0.06475(19) 0.3820(3) 0.28113(8) 0.0374(6) Uani 1 1 d . . .
H13 H 0.0204 0.4433 0.2625 0.045 Uiso 1 1 calc R . .
C14 C 0.12955(19) 0.2495(3) 0.26744(8) 0.0355(6) Uani 1 1 d . . .
C15 C 0.1927(2) 0.1605(3) 0.29460(8) 0.0407(7) Uani 1 1 d . . .
H15 H 0.2376 0.0694 0.2854 0.049 Uiso 1 1 calc R . .
C16 C 0.19070(19) 0.2040(3) 0.33554(8) 0.0360(6) Uani 1 1 d . . .
H16 H 0.2341 0.1408 0.3541 0.043 Uiso 1 1 calc R . .
C17 C 0.2029(2) 0.0987(4) 0.21071(9) 0.0640(9) Uani 1 1 d . . .
H17A H 0.1920 0.0854 0.1813 0.077 Uiso 1 1 calc R . .
H17B H 0.1919 -0.0124 0.2242 0.077 Uiso 1 1 calc R . .
H17C H 0.2766 0.1393 0.2159 0.077 Uiso 1 1 calc R . .

loop_
_atom_site_aniso_label
_atom_site_aniso_U_11
_atom_site_aniso_U_22
_atom_site_aniso_U_33
_atom_site_aniso_U_23
_atom_site_aniso_U_13
_atom_site_aniso_U_12
O1 0.0253(9) 0.0497(10) 0.0321(10) 0.0001(8) 0.0017(8) -0.0082(8)
O2 0.0351(10) 0.0621(12) 0.0425(12) 0.0009(9) -0.0104(9) -0.0040(9)
O3 0.0540(12) 0.0675(13) 0.0276(11) -0.0051(9) -0.0021(9) 0.0132(10)
C1 0.0339(15) 0.0316(13) 0.0314(15) -0.0037(11) -0.0011(12) -0.0073(11)
C2 0.0372(14) 0.0250(12) 0.0295(15) -0.0025(10) 0.0033(11) 0.0012(10)
C3 0.0277(12) 0.0260(12) 0.0279(13) 0.0012(10) 0.0011(10) 0.0019(10)
C4 0.0287(13) 0.0279(12) 0.0324(15) 0.0031(11) 0.0012(11) -0.0007(10)
C5 0.0414(14) 0.0470(15) 0.0290(15) -0.0003(12) 0.0031(12) -0.0018(12)
C6 0.0370(15) 0.0411(14) 0.0455(17) 0.0055(13) 0.0080(13) 0.0084(12)
C7 0.0280(12) 0.0320(12) 0.0308(14) 0.0040(11) -0.0041(11) -0.0006(10)
C8 0.0409(15) 0.0397(15) 0.0379(16) 0.0117(12) -0.0124(13) -0.0111(12)
C9 0.0437(17) 0.073(2) 0.064(2) 0.0233(17) -0.0211(16) -0.0236(15)
C10 0.090(2) 0.0450(18) 0.058(2) -0.0114(15) -0.0260(18) -0.0140(17)
C11 0.0264(12) 0.0298(12) 0.0298(14) 0.0036(10) 0.0026(11) -0.0042(10)
C12 0.0329(14) 0.0308(13) 0.0358(16) 0.0028(11) 0.0032(12) 0.0052(11)
C13 0.0360(15) 0.0422(14) 0.0339(16) 0.0110(12) -0.0044(12) 0.0040(12)
C14 0.0362(14) 0.0426(14) 0.0279(15) 0.0001(12) 0.0000(12) -0.0010(12)
C15 0.0431(15) 0.0452(15) 0.0340(16) -0.0024(12) -0.0004(13) 0.0158(13)
C16 0.0350(13) 0.0430(15) 0.0301(15) 0.0038(12) -0.0028(12) 0.0116(12)
C17 0.063(2) 0.093(2) 0.0362(18) -0.0174(17) 0.0024(16) 0.0184(19)

loop_
_geom_bond_atom_site_label_1
_geom_bond_atom_site_label_2
_geom_bond_distance
_geom_bond_site_symmetry_2
_geom_bond_publ_flag
O1 C1 1.356(3) . ?
O1 C4 1.457(3) . ?
O2 C1 1.202(3) . ?
O3 C14 1.374(3) . ?
O3 C17 1.416(3) . ?
C1 C2 1.493(3) . ?
C2 C5 1.521(3) . ?
C2 C3 1.552(3) . ?
C3 C6 1.525(3) . ?
C3 C7 1.535(3) . ?
C3 C4 1.555(3) . ?
C4 C11 1.505(3) . ?
C7 C8 1.545(3) . ?
C8 C10 1.520(4) . ?
C8 C9 1.528(4) . ?
C11 C16 1.380(3) . ?
C11 C12 1.388(3) . ?
C12 C13 1.382(3) . ?
C13 C14 1.380(3) . ?
C14 C15 1.372(3) . ?
C15 C16 1.386(3) . ?
